data_7715433
loop_
_publ_author_name
'Nguyen, Tony'
'Dutton, Jason L.'
'Chang, Chia Yun'
'Zhou, Wen'
'Piers, Warren E.'

_publ_section_title
;
 Direct C-H electrophilic borylation with
 (C<sub>6</sub>F<sub>5</sub>)<sub>2</sub>B-NTf<sub>2</sub> to generate B-N
 dibenzo[<i>a</i>,<i>h</i>]pyrenes.
;
_journal_issue 17
_journal_name_full 'Dalton transactions (Cambridge, England : 2003)'
_journal_page_first 7273
_journal_page_last 7281
_journal_paper_doi 10.1039/d4dt00469h
_journal_volume 53
_journal_year 2024
_chemical_formula_moiety 'C84 H57.03 B2 F20 N4, 2(C3 H5 O), 2.813(C3 H6 O), 1.187(C3 H3 O)'
_chemical_formula_sum 'C102 H87.47 B2 F20 N4 O6'
_chemical_formula_weight 1866.84
_space_group_crystal_system monoclinic
_space_group_IT_number 14
_space_group_name_Hall '-P 2ybc'
_space_group_name_H-M_alt 'P 1 21/c 1'
_atom_sites_solution_hydrogens geom
_atom_sites_solution_primary iterative
_audit_creation_date 2023-07-04
_audit_creation_method
;
Olex2 1.5
(compiled 2023.03.06 svn.rbb2c1857 for OlexSys, GUI svn.r6748)
;
_audit_update_record
;
2024-02-15 deposited with the CCDC.	2024-03-08 downloaded from the CCDC.
;
_cell_angle_alpha 90
_cell_angle_beta 95.306(4)
_cell_angle_gamma 90
_cell_formula_units_Z 2
_cell_length_a 13.2106(9)
_cell_length_b 10.7119(7)
_cell_length_c 32.530(2)
_cell_measurement_reflns_used 9904
_cell_measurement_temperature 173.15
_cell_measurement_theta_max 72.37
_cell_measurement_theta_min 2.73
_cell_volume 4583.6(5)
_computing_molecular_graphics 'Olex2 1.5 (Dolomanov et al., 2009)'
_computing_publication_material 'Olex2 1.5 (Dolomanov et al., 2009)'
_computing_structure_refinement 'SHELXL 2018/3 (Sheldrick, 2015)'
_computing_structure_solution 'olex2.solve 1.5 (Bourhis et al., 2015)'
_diffrn_ambient_temperature 173.15
_diffrn_measured_fraction_theta_full 0.986
_diffrn_measured_fraction_theta_max 0.966
_diffrn_measurement_device_type 'Bruker APEX-II CCD'
_diffrn_measurement_method '\f and \w scans'
_diffrn_radiation_type CuK\a
_diffrn_radiation_wavelength 1.54178
_diffrn_reflns_av_R_equivalents 0.0392
_diffrn_reflns_av_unetI/netI 0.0429
_diffrn_reflns_Laue_measured_fraction_full 0.986
_diffrn_reflns_Laue_measured_fraction_max 0.966
_diffrn_reflns_limit_h_max 15
_diffrn_reflns_limit_h_min -16
_diffrn_reflns_limit_k_max 13
_diffrn_reflns_limit_k_min -12
_diffrn_reflns_limit_l_max 40
_diffrn_reflns_limit_l_min -39
_diffrn_reflns_number 26188
_diffrn_reflns_point_group_measured_fraction_full 0.986
_diffrn_reflns_point_group_measured_fraction_max 0.966
_diffrn_reflns_theta_full 67.679
_diffrn_reflns_theta_max 72.703
_diffrn_reflns_theta_min 3.360
_diffrn_standards_number 0
_exptl_absorpt_coefficient_mu 0.951
_exptl_absorpt_correction_T_max 0.7536
_exptl_absorpt_correction_T_min 0.7053
_exptl_absorpt_correction_type multi-scan
_exptl_absorpt_process_details
;
SADABS-2016/2 (Bruker,2016/2) was used for absorption correction.
wR2(int) was 0.0882 before and 0.0557 after correction.
The Ratio of minimum to maximum transmission is 0.9359.
The \l/2 correction factor is Not present.
;
_exptl_crystal_colour Red
_exptl_crystal_density_diffrn 1.353
_exptl_crystal_description Block
_exptl_crystal_F_000 1931
_exptl_crystal_size_max 0.535
_exptl_crystal_size_mid 0.216
_exptl_crystal_size_min 0.206
_refine_diff_density_max 0.467
_refine_diff_density_min -0.439
_refine_diff_density_rms 0.083
_refine_ls_extinction_method none
_refine_ls_goodness_of_fit_ref 1.110
_refine_ls_hydrogen_treatment constr
_refine_ls_matrix_type full
_refine_ls_number_parameters 682
_refine_ls_number_reflns 8811
_refine_ls_number_restraints 116
_refine_ls_restrained_S_all 1.114
_refine_ls_R_factor_all 0.0842
_refine_ls_R_factor_gt 0.0681
_refine_ls_shift/su_max 0.000
_refine_ls_shift/su_mean 0.000
_refine_ls_structure_factor_coef Fsqd
_refine_ls_weighting_details 'w=1/[\s^2^(Fo^2^)+(0.1441P)^2^+2.3043P] where P=(Fo^2^+2Fc^2^)/3'
_refine_ls_weighting_scheme calc
_refine_ls_wR_factor_gt 0.2032
_refine_ls_wR_factor_ref 0.2417
_reflns_Friedel_coverage 0.000
_reflns_number_gt 6845
_reflns_number_total 8811
_reflns_threshold_expression 'I > 2\s(I)'
_cod_data_source_file d4dt00469h2.cif
_cod_data_source_block cu_20230703tn232_0m_a
_cod_depositor_comments 'Adding full bibliography for 7715430--7715439.cif.'
_cod_database_code 7715433
_shelx_shelxl_version_number 2018/3
_shelx_space_group_comment
;
The symmetry employed for this shelxl refinement is uniquely defined
by the following loop, which should always be used as a source of
symmetry information in preference to the above space-group names.
They are only intended as comments.
;
_shelx_estimated_absorpt_t_max 0.828
_shelx_estimated_absorpt_t_min 0.630
_olex2_refinement_description
;
1. Fixed Uiso
 At 1.2 times of:
  All C(H) groups, All C(H,H) groups
 At 1.5 times of:
  All C(H,H,H) groups, All C(H,H,H,H,H,H) groups
2. Restrained distances
 C44-C45
 1.5 with sigma of 0.02
 C44-O2
 1.15 with sigma of 0.02
3. Uiso/Uaniso restraints and constraints
C45 \\sim C44 \\sim C53 \\sim C43 \\sim C46 \\sim C57: within 2A with sigma of
0.04 and sigma for terminal atoms of 0.08 within 2A
O1 \\sim O2: within 2A with sigma of 0.04 and sigma for terminal atoms of 0.08
within 2A
Uanis(C45) \\sim Ueq, Uanis(C44) \\sim Ueq, Uanis(C53) \\sim Ueq, Uanis(C43)
\\sim Ueq, Uanis(C46) \\sim Ueq, Uanis(C57) \\sim Ueq, Uanis(O1) \\sim Ueq,
Uanis(O2) \\sim Ueq: with sigma of 0.01 and sigma for terminal atoms of 0.02
4. Others
 Sof(C55)=Sof(H55A)=Sof(H55B)=Sof(H55C)=Sof(C56)=Sof(H56A)=Sof(H56B)=Sof(H56C)=
 Sof(C39)=Sof(H39A)=Sof(H39B)=Sof(H39C)=1-FVAR(1)
 Sof(C54)=Sof(H54A)=Sof(H54B)=Sof(C36)=Sof(H36A)=Sof(H36B)=Sof(H36C)=Sof(C40)=
 Sof(H40A)=Sof(H40B)=Sof(H40C)=FVAR(1)
 Sof(O1)=Sof(C46)=Sof(H46A)=Sof(H46B)=Sof(H46C)=Sof(C43)=Sof(C57)=1-FVAR(2)
 Sof(H45A)=Sof(H45B)=Sof(H45C)=Sof(H45D)=Sof(H45E)=Sof(H45F)=0.5*FVAR(3)
 Sof(O2)=Sof(C53)=Sof(H53A)=Sof(H53B)=Sof(H53C)=Sof(C45)=Sof(C44)=FVAR(2)
5.a Aromatic/amide H refined with riding coordinates:
 C8(H8), C9(H9), C11(H11), C13(H13), C14(H14), C27(H27), C28(H28), C30(H30),
 C31(H31), C33(H33), C34(H34)
5.b X=CH2 refined with riding coordinates:
 C54(H54A,H54B), C49(H49A,H49B)
5.c Disordered Me refined with riding coordinates:
 C45(H45A,H45B,H45C,H45D,H45E,H45F)
5.d Idealised Me refined as rotating group:
 C38(H38A,H38B,H38C), C36(H36A,H36B,H36C), C40(H40A,H40B,H40C), C55(H55A,H55B,
 H55C), C56(H56A,H56B,H56C), C39(H39A,H39B,H39C), C41(H41A,H41B,H41C), C42(H42A,
 H42B,H42C), C53(H53A,H53B,H53C), C46(H46A,H46B,H46C), C47(H47A,H47B,H47C),
 C50(H50A,H50B,H50C), C52(H52A,H52B,H52C)
;
_olex2_submission_special_instructions 'No special instructions were received'

loop_
_space_group_symop_operation_xyz
'x, y, z'
'-x, y+1/2, -z+1/2'
'-x, -y, -z'
'x, -y-1/2, z-1/2'

loop_
_atom_site_label
_atom_site_type_symbol
_atom_site_fract_x
_atom_site_fract_y
_atom_site_fract_z
_atom_site_U_iso_or_equiv
_atom_site_adp_type
_atom_site_occupancy
_atom_site_site_symmetry_order
_atom_site_calc_flag
_atom_site_refinement_flags_posn
_atom_site_refinement_flags_adp
_atom_site_refinement_flags_occupancy
_atom_site_disorder_assembly
_atom_site_disorder_group
F1 F 0.82592(13) 0.55553(15) 0.46625(5) 0.0496(4) Uani 1 1 d . . . . .
N1 N 0.40358(14) 0.62423(17) 0.49447(6) 0.0273(4) Uani 1 1 d . . . . .
C16 C 0.84331(19) 0.5082(2) 0.50458(8) 0.0369(6) Uani 1 1 d . . . . .
B1 B 0.70101(19) 0.3317(2) 0.48698(8) 0.0281(5) Uani 1 1 d . . . . .
F2 F 0.96337(14) 0.67179(17) 0.51602(7) 0.0616(5) Uani 1 1 d . . . . .
N2 N 0.68845(16) 0.4782(2) 0.31413(6) 0.0356(5) Uani 1 1 d . . . . .
C13 C 0.9158(2) 0.5723(3) 0.53010(10) 0.0450(7) Uani 1 1 d . . . . .
F3 F 1.00748(16) 0.5944(2) 0.59541(7) 0.0750(6) Uani 1 1 d . . . . .
O3 O 0.8538(3) 0.0215(4) 0.40926(13) 0.1155(14) Uani 1 1 d . . . . .
C14 C 0.9386(2) 0.5331(3) 0.57018(10) 0.0515(8) Uani 1 1 d . . . . .
F4 F 0.91107(16) 0.3904(2) 0.62279(6) 0.0722(6) Uani 1 1 d . . . . .
O4 O 0.3955(3) 0.7728(5) 0.36541(11) 0.1239(16) Uani 1 1 d . . . . .
C15 C 0.8900(2) 0.4306(3) 0.58377(9) 0.0499(7) Uani 1 1 d . . . . .
F5 F 0.77715(13) 0.26692(18) 0.57320(5) 0.0545(5) Uani 1 1 d . . . . .
C12 C 0.8195(2) 0.3683(3) 0.55728(9) 0.0415(6) Uani 1 1 d . . . . .
F6 F 0.87925(12) 0.15951(17) 0.51115(6) 0.0567(5) Uani 1 1 d . . . . .
C11 C 0.79159(17) 0.4035(2) 0.51643(8) 0.0332(5) Uani 1 1 d . . . . .
F7 F 0.87539(19) -0.0867(2) 0.50531(10) 0.0917(8) Uani 1 1 d . . . . .
C6 C 0.69585(17) 0.3721(2) 0.43963(7) 0.0291(5) Uani 1 1 d . . . . .
F8 F 0.7023(2) -0.20863(19) 0.47650(10) 0.0923(8) Uani 1 1 d . . . . .
C7 C 0.76080(19) 0.3175(2) 0.41326(8) 0.0360(5) Uani 1 1 d . . . . .
H8 H 0.806498 0.256611 0.423577 0.043 Uiso 1 1 calc R U . . .
F9 F 0.53056(16) -0.07418(18) 0.45356(7) 0.0645(5) Uani 1 1 d . . . . .
C8 C 0.7589(2) 0.3514(2) 0.37244(8) 0.0372(6) Uani 1 1 d . . . . .
H9 H 0.803558 0.314301 0.355611 0.045 Uiso 1 1 calc R U . . .
F10 F 0.53173(12) 0.17196(15) 0.46037(5) 0.0471(4) Uani 1 1 d . . . . .
C9 C 0.69036(19) 0.4412(2) 0.35631(7) 0.0325(5) Uani 1 1 d . . . . .
C10 C 0.62472(18) 0.4967(2) 0.38151(7) 0.0321(5) Uani 1 1 d . . . . .
H11 H 0.578471 0.556349 0.370735 0.038 Uiso 1 1 calc R U . . .
C5 C 0.62764(17) 0.4634(2) 0.42319(7) 0.0282(5) Uani 1 1 d . . . . .
C2 C 0.43034(18) 0.6768(2) 0.46002(7) 0.0314(5) Uani 1 1 d . . . . .
H13 H 0.395711 0.748063 0.450331 0.038 Uiso 1 1 calc R U . . .
C3 C 0.50633(18) 0.6316(2) 0.43797(7) 0.0319(5) Uani 1 1 d . . . . .
H14 H 0.522463 0.674021 0.414497 0.038 Uiso 1 1 calc R U . . .
C4 C 0.55919(17) 0.5244(2) 0.44998(7) 0.0274(5) Uani 1 1 d . . . . .
C1 C 0.46039(16) 0.5251(2) 0.51096(7) 0.0265(5) Uani 1 1 d . . . . .
C17 C 0.70412(18) 0.1789(2) 0.48828(8) 0.0333(5) Uani 1 1 d . . . . .
C18 C 0.7890(2) 0.1065(3) 0.49842(9) 0.0427(6) Uani 1 1 d . . . . .
C19 C 0.7894(3) -0.0228(3) 0.49536(13) 0.0600(9) Uani 1 1 d . . . . .
C20 C 0.7024(3) -0.0840(3) 0.48032(12) 0.0604(9) Uani 1 1 d . . . . .
C21 C 0.6161(2) -0.0169(3) 0.46898(10) 0.0479(7) Uani 1 1 d . . . . .
C22 C 0.6187(2) 0.1120(2) 0.47290(8) 0.0370(6) Uani 1 1 d . . . . .
C23 C 0.7613(2) 0.5544(2) 0.29858(8) 0.0357(5) Uani 1 1 d . . . . .
C24 C 0.7256(2) 0.5932(2) 0.25845(8) 0.0372(6) Uani 1 1 d . . . . .
C25 C 0.6259(2) 0.5388(2) 0.24963(8) 0.0356(5) Uani 1 1 d . . . . .
C26 C 0.6051(2) 0.4701(2) 0.28467(8) 0.0359(5) Uani 1 1 d . . . . .
C27 C 0.8547(2) 0.5937(3) 0.31718(9) 0.0417(6) Uani 1 1 d . . . . .
H27 H 0.877979 0.568104 0.343702 0.050 Uiso 1 1 calc R U . . .
C28 C 0.9120(2) 0.6725(3) 0.29463(10) 0.0472(7) Uani 1 1 d . . . . .
H28 H 0.974851 0.699494 0.306597 0.057 Uiso 1 1 calc R U . . .
C29 C 0.8794(2) 0.7133(3) 0.25472(9) 0.0466(7) Uani 1 1 d . . . . .
C30 C 0.7859(2) 0.6720(3) 0.23649(9) 0.0428(6) Uani 1 1 d . . . . .
H30 H 0.763579 0.696597 0.209768 0.051 Uiso 1 1 calc R U . . .
C31 C 0.5532(2) 0.5429(3) 0.21528(8) 0.0404(6) Uani 1 1 d . . . . .
H31 H 0.566045 0.589556 0.192218 0.049 Uiso 1 1 calc R U . . .
C32 C 0.4628(2) 0.4781(3) 0.21548(8) 0.0439(6) Uani 1 1 d . . . . .
C33 C 0.4453(2) 0.4090(3) 0.25138(9) 0.0480(7) Uani 1 1 d . . . . .
H33 H 0.384456 0.365614 0.251811 0.058 Uiso 1 1 calc R U . . .
C34 C 0.5151(2) 0.4036(3) 0.28576(9) 0.0437(6) Uani 1 1 d . . . . .
H34 H 0.502272 0.357001 0.308826 0.052 Uiso 1 1 calc R U . . .
C35 C 0.9465(3) 0.8008(4) 0.23117(13) 0.0671(10) Uani 1 1 d . . . . .
C37 C 0.3797(2) 0.4811(3) 0.17906(10) 0.0534(8) Uani 1 1 d . . . . .
C38 C 0.4127(3) 0.5551(4) 0.14271(10) 0.0647(10) Uani 1 1 d . . . . .
H38A H 0.470657 0.515601 0.132551 0.097 Uiso 1 1 calc R U . . .
H38B H 0.430283 0.638522 0.151468 0.097 Uiso 1 1 calc R U . . .
H38C H 0.357933 0.557852 0.121166 0.097 Uiso 1 1 calc R U . . .
C54 C 0.9010(9) 0.8485(15) 0.1932(4) 0.101(5) Uani 0.485(10) 1 d . . P A 1
H54A H 0.834659 0.826397 0.183969 0.121 Uiso 0.485(10) 1 calc R U P A 1
H54B H 0.937475 0.901802 0.177489 0.121 Uiso 0.485(10) 1 calc R U P A 1
C36 C 1.0479(7) 0.7339(10) 0.2242(3) 0.084(3) Uani 0.485(10) 1 d . . P A 1
H36A H 1.034222 0.664067 0.206040 0.126 Uiso 0.485(10) 1 calc R U P A 1
H36B H 1.079680 0.704964 0.250211 0.126 Uiso 0.485(10) 1 calc R U P A 1
H36C H 1.092399 0.791249 0.212106 0.126 Uiso 0.485(10) 1 calc R U P A 1
C40 C 0.9797(9) 0.9121(9) 0.2626(3) 0.077(3) Uani 0.485(10) 1 d . . P A 1
H40A H 1.024400 0.968009 0.249958 0.116 Uiso 0.485(10) 1 calc R U P A 1
H40B H 1.014261 0.878036 0.287364 0.116 Uiso 0.485(10) 1 calc R U P A 1
H40C H 0.920411 0.956690 0.269299 0.116 Uiso 0.485(10) 1 calc R U P A 1
C55 C 0.9667(9) 0.7324(12) 0.1899(3) 0.104(4) Uani 0.515(10) 1 d . . P A 2
H55A H 0.904408 0.727303 0.172220 0.156 Uiso 0.515(10) 1 calc R U P A 2
H55B H 0.991821 0.649772 0.196027 0.156 Uiso 0.515(10) 1 calc R U P A 2
H55C H 1.016080 0.778416 0.176161 0.156 Uiso 0.515(10) 1 calc R U P A 2
C56 C 1.0421(8) 0.8358(13) 0.2521(4) 0.101(5) Uani 0.515(10) 1 d . . P A 2
H56A H 1.074104 0.896909 0.236041 0.151 Uiso 0.515(10) 1 calc R U P A 2
H56B H 1.084985 0.763571 0.255820 0.151 Uiso 0.515(10) 1 calc R U P A 2
H56C H 1.031475 0.870507 0.278595 0.151 Uiso 0.515(10) 1 calc R U P A 2
C39 C 0.8785(9) 0.9158(11) 0.2132(4) 0.091(4) Uani 0.515(10) 1 d . . P A 2
H39A H 0.864736 0.970470 0.235373 0.137 Uiso 0.515(10) 1 calc R U P A 2
H39B H 0.815592 0.884971 0.199840 0.137 Uiso 0.515(10) 1 calc R U P A 2
H39C H 0.914500 0.960779 0.193569 0.137 Uiso 0.515(10) 1 calc R U P A 2
C41 C 0.3548(4) 0.3483(4) 0.16460(15) 0.0912(15) Uani 1 1 d . . . . .
H41A H 0.303818 0.350559 0.141595 0.137 Uiso 1 1 calc R U . . .
H41B H 0.329913 0.301677 0.186756 0.137 Uiso 1 1 calc R U . . .
H41C H 0.415104 0.309182 0.156345 0.137 Uiso 1 1 calc R U . . .
C42 C 0.2849(3) 0.5452(7) 0.19332(13) 0.0996(19) Uani 1 1 d . . . . .
H42A H 0.302710 0.627101 0.203601 0.149 Uiso 1 1 calc R U . . .
H42B H 0.259025 0.496669 0.214831 0.149 Uiso 1 1 calc R U . . .
H42C H 0.233860 0.551945 0.170440 0.149 Uiso 1 1 calc R U . . .
O2 O 0.3391(7) 0.3676(10) 0.4439(3) 0.105(4) Uani 0.406(9) 1 d D U P B 2
C53 C 0.270(2) 0.203(3) 0.4171(9) 0.155(8) Uani 0.406(9) 1 d . U P B 2
H53A H 0.212434 0.214912 0.432786 0.233 Uiso 0.406(9) 1 calc R U P B 2
H53B H 0.316405 0.145292 0.431278 0.233 Uiso 0.406(9) 1 calc R U P B 2
H53C H 0.247212 0.170775 0.390350 0.233 Uiso 0.406(9) 1 calc R U P B 2
C45 C 0.3447(13) 0.395(2) 0.3762(5) 0.139(7) Uani 0.406(9) 1 d D U P B 2
H45A H 0.326058 0.347651 0.351601 0.209 Uiso 0.203(4) 1 calc R U P B 2
H45B H 0.307493 0.471888 0.375244 0.209 Uiso 0.203(4) 1 calc R U P B 2
H45C H 0.416283 0.412226 0.378210 0.209 Uiso 0.203(4) 1 calc R U P B 2
H45D H 0.373831 0.473525 0.385102 0.209 Uiso 0.203(4) 1 calc R U P B 2
H45E H 0.392397 0.349289 0.361459 0.209 Uiso 0.203(4) 1 calc R U P B 2
H45F H 0.283607 0.408951 0.358493 0.209 Uiso 0.203(4) 1 calc R U P B 2
C44 C 0.321(4) 0.322(4) 0.4126(6) 0.182(14) Uani 0.406(9) 1 d D U P B 2
O1 O 0.3596(7) 0.2493(9) 0.3563(2) 0.141(4) Uani 0.594(9) 1 d . U P B 1
C46 C 0.3115(12) 0.1290(19) 0.4014(6) 0.156(6) Uani 0.594(9) 1 d . U P B 1
H46A H 0.257729 0.130695 0.419381 0.233 Uiso 0.594(9) 1 calc R U P B 1
H46B H 0.371941 0.095785 0.416094 0.233 Uiso 0.594(9) 1 calc R U P B 1
H46C H 0.291742 0.077176 0.377965 0.233 Uiso 0.594(9) 1 calc R U P B 1
C43 C 0.3314(6) 0.2571(10) 0.3874(3) 0.088(3) Uani 0.594(9) 1 d . U P B 1
C57 C 0.3267(10) 0.3239(18) 0.4162(4) 0.122(6) Uani 0.594(9) 1 d . U P B 1
C47 C 0.9166(5) -0.1822(6) 0.41019(19) 0.120(2) Uani 1 1 d . . . . .
H47A H 0.944431 -0.222437 0.387385 0.181 Uiso 1 1 calc R U . . .
H47B H 0.846622 -0.205848 0.410699 0.181 Uiso 1 1 calc R U . . .
H47C H 0.954139 -0.207327 0.435522 0.181 Uiso 1 1 calc R U . . .
C48 C 0.9236(4) -0.0468(5) 0.40558(14) 0.0887(15) Uani 1 1 d . . . . .
C49 C 1.0203(7) 0.0024(12) 0.3953(3) 0.181(4) Uani 1 1 d . . . . .
H49A H 1.028104 0.087841 0.391542 0.217 Uiso 1 1 calc R U . . .
H49B H 1.074435 -0.051335 0.392470 0.217 Uiso 1 1 calc R U . . .
C50 C 0.3556(7) 0.7081(6) 0.2959(2) 0.129(2) Uani 1 1 d . . . . .
H50A H 0.349477 0.765446 0.273163 0.193 Uiso 1 1 calc R U . . .
H50B H 0.305641 0.643273 0.291258 0.193 Uiso 1 1 calc R U . . .
H50C H 0.422318 0.671905 0.298395 0.193 Uiso 1 1 calc R U . . .
C51 C 0.3388(3) 0.7761(4) 0.33482(13) 0.0758(12) Uani 1 1 d . . . . .
C52 C 0.2492(5) 0.8565(7) 0.3330(2) 0.120(2) Uani 1 1 d . . . . .
H52A H 0.249302 0.911275 0.309611 0.180 Uiso 1 1 calc R U . . .
H52B H 0.250545 0.905067 0.357803 0.180 Uiso 1 1 calc R U . . .
H52C H 0.188946 0.805975 0.330246 0.180 Uiso 1 1 calc R U . . .

loop_
_atom_site_aniso_label
_atom_site_aniso_U_11
_atom_site_aniso_U_22
_atom_site_aniso_U_33
_atom_site_aniso_U_23
_atom_site_aniso_U_13
_atom_site_aniso_U_12
F1 0.0522(9) 0.0389(8) 0.0554(10) 0.0125(7) -0.0074(8) -0.0114(7)
N1 0.0286(9) 0.0244(9) 0.0285(9) 0.0015(7) 0.0001(7) 0.0015(7)
C16 0.0338(12) 0.0305(12) 0.0456(14) -0.0018(10) -0.0017(10) 0.0045(10)
B1 0.0277(12) 0.0254(12) 0.0308(13) 0.0012(9) 0.0011(10) 0.0022(9)
F2 0.0490(10) 0.0392(9) 0.0945(15) -0.0035(9) -0.0035(9) -0.0135(8)
N2 0.0388(11) 0.0398(11) 0.0280(10) 0.0013(8) 0.0022(8) -0.0028(9)
C13 0.0328(13) 0.0348(14) 0.0665(19) -0.0092(13) -0.0003(12) -0.0010(11)
F3 0.0596(12) 0.0853(15) 0.0752(14) -0.0248(12) -0.0198(10) -0.0190(11)
O3 0.127(3) 0.109(3) 0.110(3) -0.008(2) 0.006(2) 0.057(3)
C14 0.0378(14) 0.0545(18) 0.0593(18) -0.0190(14) -0.0110(13) -0.0023(13)
F4 0.0693(12) 0.1017(17) 0.0413(10) 0.0010(10) -0.0175(9) -0.0107(12)
O4 0.099(2) 0.189(4) 0.078(2) 0.057(3) -0.0214(19) -0.004(3)
C15 0.0431(15) 0.0646(19) 0.0393(15) -0.0088(13) -0.0102(12) 0.0028(14)
F5 0.0521(10) 0.0657(11) 0.0435(9) 0.0166(8) -0.0070(7) -0.0130(8)
C12 0.0378(13) 0.0435(14) 0.0422(14) -0.0001(11) -0.0030(11) -0.0008(11)
F6 0.0356(8) 0.0452(9) 0.0877(14) 0.0000(9) -0.0032(8) 0.0096(7)
C11 0.0284(11) 0.0309(12) 0.0392(13) -0.0041(10) -0.0029(9) 0.0041(9)
F7 0.0795(15) 0.0474(12) 0.145(2) 0.0015(13) -0.0057(15) 0.0338(11)
C6 0.0285(11) 0.0269(11) 0.0314(12) 0.0010(9) 0.0004(9) -0.0011(9)
F8 0.1098(19) 0.0266(10) 0.141(2) -0.0072(11) 0.0154(17) 0.0034(10)
C7 0.0349(12) 0.0352(12) 0.0379(13) 0.0021(10) 0.0027(10) 0.0064(10)
F9 0.0717(12) 0.0430(10) 0.0794(14) -0.0126(9) 0.0104(10) -0.0232(9)
C8 0.0379(13) 0.0384(13) 0.0358(13) -0.0029(10) 0.0062(10) 0.0046(11)
F10 0.0382(8) 0.0414(9) 0.0597(10) -0.0067(7) -0.0069(7) -0.0027(7)
C9 0.0364(12) 0.0335(12) 0.0277(11) -0.0004(9) 0.0034(9) -0.0022(10)
C10 0.0335(12) 0.0317(12) 0.0305(12) 0.0019(9) 0.0004(9) 0.0008(10)
C5 0.0300(11) 0.0260(11) 0.0282(11) 0.0003(8) 0.0012(9) -0.0024(9)
C2 0.0370(12) 0.0265(11) 0.0306(12) 0.0055(9) 0.0026(9) 0.0021(9)
C3 0.0363(12) 0.0296(11) 0.0301(11) 0.0049(9) 0.0048(9) 0.0019(9)
C4 0.0280(11) 0.0286(11) 0.0254(11) 0.0000(8) 0.0014(8) -0.0029(9)
C1 0.0264(10) 0.0227(10) 0.0294(11) -0.0007(8) -0.0021(9) -0.0020(8)
C17 0.0351(12) 0.0263(12) 0.0387(13) 0.0020(9) 0.0051(10) 0.0010(9)
C18 0.0406(14) 0.0330(13) 0.0546(16) 0.0035(12) 0.0044(12) 0.0048(11)
C19 0.062(2) 0.0344(15) 0.083(2) 0.0028(15) 0.0049(17) 0.0157(14)
C20 0.074(2) 0.0267(14) 0.082(2) -0.0023(14) 0.0140(18) 0.0024(14)
C21 0.0566(17) 0.0326(14) 0.0558(17) -0.0052(12) 0.0117(14) -0.0108(12)
C22 0.0408(13) 0.0306(12) 0.0397(13) -0.0012(10) 0.0042(10) -0.0010(10)
C23 0.0381(13) 0.0342(12) 0.0348(13) -0.0008(10) 0.0036(10) 0.0017(10)
C24 0.0416(13) 0.0327(12) 0.0364(13) -0.0016(10) -0.0013(10) 0.0014(10)
C25 0.0417(13) 0.0347(12) 0.0305(12) -0.0001(10) 0.0038(10) -0.0009(10)
C26 0.0423(13) 0.0377(13) 0.0274(12) -0.0013(10) 0.0008(10) 0.0004(10)
C27 0.0404(14) 0.0476(15) 0.0364(13) 0.0001(11) -0.0007(11) 0.0009(12)
C28 0.0394(14) 0.0512(16) 0.0505(16) 0.0001(13) 0.0004(12) -0.0063(12)
C29 0.0451(15) 0.0485(16) 0.0469(16) 0.0052(13) 0.0086(12) -0.0062(13)
C30 0.0464(15) 0.0428(15) 0.0389(14) 0.0048(11) 0.0031(11) -0.0027(12)
C31 0.0488(15) 0.0406(14) 0.0310(12) 0.0028(10) -0.0009(11) -0.0006(11)
C32 0.0470(15) 0.0485(15) 0.0347(13) -0.0002(11) -0.0041(11) -0.0030(12)
C33 0.0451(15) 0.0551(17) 0.0429(15) 0.0030(13) -0.0006(12) -0.0123(13)
C34 0.0465(15) 0.0485(15) 0.0358(13) 0.0058(11) 0.0015(11) -0.0085(12)
C35 0.061(2) 0.072(2) 0.070(2) 0.0181(19) 0.0169(17) -0.0154(18)
C37 0.0494(16) 0.067(2) 0.0417(16) 0.0042(14) -0.0084(13) -0.0068(15)
C38 0.070(2) 0.077(2) 0.0425(17) 0.0090(16) -0.0175(16) -0.0100(18)
C54 0.069(6) 0.120(12) 0.112(10) 0.073(9) -0.002(6) -0.026(7)
C36 0.070(6) 0.092(7) 0.096(7) -0.003(6) 0.043(5) -0.017(5)
C40 0.083(7) 0.063(5) 0.090(6) 0.007(4) 0.031(5) -0.028(5)
C55 0.108(8) 0.133(10) 0.079(6) 0.007(6) 0.050(6) -0.038(7)
C56 0.082(6) 0.118(10) 0.102(8) 0.045(7) 0.003(6) -0.045(7)
C39 0.087(7) 0.074(7) 0.117(9) 0.051(6) 0.032(6) -0.007(5)
C41 0.108(3) 0.080(3) 0.077(3) 0.006(2) -0.041(3) -0.037(3)
C42 0.059(2) 0.181(6) 0.055(2) 0.006(3) -0.0089(18) 0.025(3)
O2 0.092(6) 0.126(8) 0.096(7) -0.043(6) 0.001(5) -0.008(5)
C53 0.157(14) 0.143(14) 0.166(15) 0.011(12) 0.018(12) -0.006(13)
C45 0.115(10) 0.201(15) 0.102(10) -0.018(10) 0.012(8) -0.085(10)
C44 0.175(16) 0.187(16) 0.183(16) -0.011(9) 0.003(9) -0.006(9)
O1 0.166(7) 0.163(8) 0.097(5) -0.024(5) 0.027(5) 0.045(6)
C46 0.117(9) 0.188(13) 0.159(11) -0.005(10) -0.005(8) -0.046(9)
C43 0.075(4) 0.123(6) 0.063(4) -0.043(4) -0.002(3) -0.001(4)
C57 0.062(5) 0.178(12) 0.120(9) -0.067(8) -0.025(5) 0.026(6)
C47 0.144(5) 0.101(4) 0.107(4) -0.037(3) -0.042(4) 0.057(4)
C48 0.088(3) 0.110(4) 0.064(2) -0.012(2) -0.016(2) 0.036(3)
C49 0.112(6) 0.227(11) 0.207(10) 0.084(9) 0.025(6) 0.011(6)
C50 0.187(7) 0.088(4) 0.112(5) -0.013(3) 0.016(5) -0.015(4)
C51 0.075(2) 0.080(3) 0.069(2) 0.031(2) -0.011(2) -0.008(2)
C52 0.105(4) 0.140(5) 0.117(5) 0.058(4) 0.024(3) 0.018(4)

loop_
_atom_type_symbol
_atom_type_description
_atom_type_scat_dispersion_real
_atom_type_scat_dispersion_imag
_atom_type_scat_source
C C 0.0181 0.0091 'International Tables Vol C Tables 4.2.6.8 and 6.1.1.4'
H H 0.0000 0.0000 'International Tables Vol C Tables 4.2.6.8 and 6.1.1.4'
B B 0.0090 0.0039 'International Tables Vol C Tables 4.2.6.8 and 6.1.1.4'
F F 0.0727 0.0534 'International Tables Vol C Tables 4.2.6.8 and 6.1.1.4'
N N 0.0311 0.0180 'International Tables Vol C Tables 4.2.6.8 and 6.1.1.4'
O O 0.0492 0.0322 'International Tables Vol C Tables 4.2.6.8 and 6.1.1.4'

loop_
_geom_angle_atom_site_label_1
_geom_angle_atom_site_label_2
_geom_angle_atom_site_label_3
_geom_angle
_geom_angle_site_symmetry_1
_geom_angle_site_symmetry_3
_geom_angle_publ_flag
C2 N1 B1 119.35(19) . 3_666 ?
C2 N1 C1 118.4(2) . . ?
C1 N1 B1 121.92(18) . 3_666 ?
F1 C16 C13 114.6(2) . . ?
F1 C16 C11 121.1(2) . . ?
C11 C16 C13 124.3(3) . . ?
N1 B1 C11 104.13(18) 3_666 . ?
N1 B1 C17 107.48(18) 3_666 . ?
C6 B1 N1 108.50(18) . 3_666 ?
C6 B1 C11 113.4(2) . . ?
C6 B1 C17 107.14(19) . . ?
C17 B1 C11 115.80(19) . . ?
C23 N2 C9 124.1(2) . . ?
C23 N2 C26 108.3(2) . . ?
C26 N2 C9 125.9(2) . . ?
F2 C13 C16 120.5(3) . . ?
F2 C13 C14 119.9(3) . . ?
C14 C13 C16 119.6(3) . . ?
F3 C14 C13 120.5(3) . . ?
F3 C14 C15 120.6(3) . . ?
C15 C14 C13 118.9(3) . . ?
C14 C15 C12 119.8(3) . . ?
F4 C15 C14 120.0(3) . . ?
F4 C15 C12 120.2(3) . . ?
C15 C12 C11 124.5(3) . . ?
F5 C12 C15 115.5(3) . . ?
F5 C12 C11 120.0(2) . . ?
C16 C11 B1 124.4(2) . . ?
C16 C11 C12 112.9(2) . . ?
C12 C11 B1 122.6(2) . . ?
C7 C6 B1 120.4(2) . . ?
C7 C6 C5 117.9(2) . . ?
C5 C6 B1 121.7(2) . . ?
C6 C7 H8 119.1 . . ?
C8 C7 C6 121.7(2) . . ?
C8 C7 H8 119.1 . . ?
C7 C8 H9 120.0 . . ?
C7 C8 C9 120.0(2) . . ?
C9 C8 H9 120.0 . . ?
C8 C9 N2 120.5(2) . . ?
C10 C9 N2 119.7(2) . . ?
C10 C9 C8 119.8(2) . . ?
C9 C10 H11 119.9 . . ?
C9 C10 C5 120.2(2) . . ?
C5 C10 H11 119.9 . . ?
C6 C5 C4 119.6(2) . . ?
C10 C5 C6 120.4(2) . . ?
C10 C5 C4 119.9(2) . . ?
N1 C2 H13 118.2 . . ?
N1 C2 C3 123.7(2) . . ?
C3 C2 H13 118.2 . . ?
C2 C3 H14 119.4 . . ?
C2 C3 C4 121.3(2) . . ?
C4 C3 H14 119.4 . . ?
C3 C4 C5 121.7(2) . . ?
C3 C4 C1 115.7(2) . 3_666 ?
C1 C4 C5 122.5(2) 3_666 . ?
N1 C1 C4 119.8(2) . 3_666 ?
N1 C1 C1 119.6(3) . 3_666 ?
C4 C1 C1 120.6(3) 3_666 3_666 ?
C18 C17 B1 125.9(2) . . ?
C18 C17 C22 114.3(2) . . ?
C22 C17 B1 119.2(2) . . ?
F6 C18 C17 120.8(2) . . ?
F6 C18 C19 115.6(3) . . ?
C17 C18 C19 123.6(3) . . ?
F7 C19 C18 120.1(3) . . ?
F7 C19 C20 120.3(3) . . ?
C20 C19 C18 119.6(3) . . ?
F8 C20 C19 120.2(3) . . ?
F8 C20 C21 120.2(3) . . ?
C21 C20 C19 119.6(3) . . ?
F9 C21 C20 120.8(3) . . ?
F9 C21 C22 120.2(3) . . ?
C20 C21 C22 119.0(3) . . ?
F10 C22 C17 120.3(2) . . ?
F10 C22 C21 115.7(2) . . ?
C21 C22 C17 124.0(3) . . ?
N2 C23 C24 109.0(2) . . ?
C27 C23 N2 129.5(2) . . ?
C27 C23 C24 121.5(2) . . ?
C23 C24 C25 106.6(2) . . ?
C30 C24 C23 119.5(2) . . ?
C30 C24 C25 133.9(2) . . ?
C26 C25 C24 107.0(2) . . ?
C26 C25 C31 119.4(2) . . ?
C31 C25 C24 133.6(2) . . ?
N2 C26 C25 108.9(2) . . ?
C34 C26 N2 129.6(2) . . ?
C34 C26 C25 121.4(2) . . ?
C23 C27 H27 121.3 . . ?
C28 C27 C23 117.4(3) . . ?
C28 C27 H27 121.3 . . ?
C27 C28 H28 118.5 . . ?
C27 C28 C29 123.0(3) . . ?
C29 C28 H28 118.5 . . ?
C28 C29 C35 120.6(3) . . ?
C30 C29 C28 118.7(3) . . ?
C30 C29 C35 120.7(3) . . ?
C24 C30 H30 120.0 . . ?
C29 C30 C24 119.9(3) . . ?
C29 C30 H30 120.0 . . ?
C25 C31 H31 119.7 . . ?
C32 C31 C25 120.5(3) . . ?
C32 C31 H31 119.7 . . ?
C31 C32 C33 118.2(3) . . ?
C31 C32 C37 122.7(3) . . ?
C33 C32 C37 119.0(3) . . ?
C32 C33 H33 118.7 . . ?
C34 C33 C32 122.7(3) . . ?
C34 C33 H33 118.7 . . ?
C26 C34 H34 121.1 . . ?
C33 C34 C26 117.8(3) . . ?
C33 C34 H34 121.1 . . ?
C29 C35 C36 109.6(5) . . ?
C29 C35 C40 105.7(4) . . ?
C29 C35 C55 106.9(5) . . ?
C29 C35 C39 108.7(4) . . ?
C54 C35 C29 115.8(5) . . ?
C54 C35 C36 109.9(8) . . ?
C54 C35 C40 110.9(8) . . ?
C36 C35 C40 104.3(7) . . ?
C55 C35 C39 100.3(8) . . ?
C56 C35 C29 116.5(5) . . ?
C56 C35 C55 108.5(8) . . ?
C56 C35 C39 114.4(8) . . ?
C38 C37 C32 112.0(3) . . ?
C38 C37 C41 108.4(3) . . ?
C38 C37 C42 107.6(3) . . ?
C41 C37 C32 109.6(3) . . ?
C41 C37 C42 110.6(4) . . ?
C42 C37 C32 108.7(3) . . ?
C37 C38 H38A 109.5 . . ?
C37 C38 H38B 109.5 . . ?
C37 C38 H38C 109.5 . . ?
H38A C38 H38B 109.5 . . ?
H38A C38 H38C 109.5 . . ?
H38B C38 H38C 109.5 . . ?
C35 C54 H54A 120.0 . . ?
C35 C54 H54B 120.0 . . ?
H54A C54 H54B 120.0 . . ?
C35 C36 H36A 109.5 . . ?
C35 C36 H36B 109.5 . . ?
C35 C36 H36C 109.5 . . ?
H36A C36 H36B 109.5 . . ?
H36A C36 H36C 109.5 . . ?
H36B C36 H36C 109.5 . . ?
C35 C40 H40A 109.5 . . ?
C35 C40 H40B 109.5 . . ?
C35 C40 H40C 109.5 . . ?
H40A C40 H40B 109.5 . . ?
H40A C40 H40C 109.5 . . ?
H40B C40 H40C 109.5 . . ?
C35 C55 H55A 109.5 . . ?
C35 C55 H55B 109.5 . . ?
C35 C55 H55C 109.5 . . ?
H55A C55 H55B 109.5 . . ?
H55A C55 H55C 109.5 . . ?
H55B C55 H55C 109.5 . . ?
C35 C56 H56A 109.5 . . ?
C35 C56 H56B 109.5 . . ?
C35 C56 H56C 109.5 . . ?
H56A C56 H56B 109.5 . . ?
H56A C56 H56C 109.5 . . ?
H56B C56 H56C 109.5 . . ?
C35 C39 H39A 109.5 . . ?
C35 C39 H39B 109.5 . . ?
C35 C39 H39C 109.5 . . ?
H39A C39 H39B 109.5 . . ?
H39A C39 H39C 109.5 . . ?
H39B C39 H39C 109.5 . . ?
C37 C41 H41A 109.5 . . ?
C37 C41 H41B 109.5 . . ?
C37 C41 H41C 109.5 . . ?
H41A C41 H41B 109.5 . . ?
H41A C41 H41C 109.5 . . ?
H41B C41 H41C 109.5 . . ?
C37 C42 H42A 109.5 . . ?
C37 C42 H42B 109.5 . . ?
C37 C42 H42C 109.5 . . ?
H42A C42 H42B 109.5 . . ?
H42A C42 H42C 109.5 . . ?
H42B C42 H42C 109.5 . . ?
H53A C53 H53B 109.5 . . ?
H53A C53 H53C 109.5 . . ?
H53B C53 H53C 109.5 . . ?
C44 C53 H53A 109.5 . . ?
C44 C53 H53B 109.5 . . ?
C44 C53 H53C 109.5 . . ?
H45A C45 H45B 109.5 . . ?
H45A C45 H45C 109.5 . . ?
H45B C45 H45C 109.5 . . ?
H45D C45 H45E 109.5 . . ?
H45D C45 H45F 109.5 . . ?
H45E C45 H45F 109.5 . . ?
C44 C45 H45A 109.5 . . ?
C44 C45 H45B 109.5 . . ?
C44 C45 H45C 109.5 . . ?
C44 C45 H45D 109.5 . . ?
C44 C45 H45E 109.5 . . ?
C44 C45 H45F 109.5 . . ?
O2 C44 C53 111(2) . . ?
O2 C44 C45 117(3) . . ?
C53 C44 C45 133(2) . . ?
H46A C46 H46B 109.5 . . ?
H46A C46 H46C 109.5 . . ?
H46B C46 H46C 109.5 . . ?
C43 C46 H46A 109.5 . . ?
C43 C46 H46B 109.5 . . ?
C43 C46 H46C 109.5 . . ?
O1 C43 C46 107.2(11) . . ?
O1 C43 C57 144.2(15) . . ?
C57 C43 C46 107.0(14) . . ?
H47A C47 H47B 109.5 . . ?
H47A C47 H47C 109.5 . . ?
H47B C47 H47C 109.5 . . ?
C48 C47 H47A 109.5 . . ?
C48 C47 H47B 109.5 . . ?
C48 C47 H47C 109.5 . . ?
O3 C48 C47 122.8(6) . . ?
O3 C48 C49 120.4(7) . . ?
C49 C48 C47 116.8(7) . . ?
C48 C49 H49A 120.0 . . ?
C48 C49 H49B 120.0 . . ?
H49A C49 H49B 120.0 . . ?
H50A C50 H50B 109.5 . . ?
H50A C50 H50C 109.5 . . ?
H50B C50 H50C 109.5 . . ?
C51 C50 H50A 109.5 . . ?
C51 C50 H50B 109.5 . . ?
C51 C50 H50C 109.5 . . ?
O4 C51 C50 124.2(6) . . ?
O4 C51 C52 119.8(6) . . ?
C52 C51 C50 115.8(5) . . ?
C51 C52 H52A 109.5 . . ?
C51 C52 H52B 109.5 . . ?
C51 C52 H52C 109.5 . . ?
H52A C52 H52B 109.5 . . ?
H52A C52 H52C 109.5 . . ?
H52B C52 H52C 109.5 . . ?

loop_
_geom_bond_atom_site_label_1
_geom_bond_atom_site_label_2
_geom_bond_distance
_geom_bond_site_symmetry_2
_geom_bond_publ_flag
F1 C16 1.346(3) . ?
N1 B1 1.628(3) 3_666 ?
N1 C2 1.331(3) . ?
N1 C1 1.380(3) . ?
C16 C13 1.389(4) . ?
C16 C11 1.387(4) . ?
B1 C11 1.652(3) . ?
B1 C6 1.595(3) . ?
B1 C17 1.638(3) . ?
F2 C13 1.339(4) . ?
N2 C9 1.426(3) . ?
N2 C23 1.392(3) . ?
N2 C26 1.393(3) . ?
C13 C14 1.376(5) . ?
F3 C14 1.340(3) . ?
O3 C48 1.192(6) . ?
C14 C15 1.366(5) . ?
F4 C15 1.345(4) . ?
O4 C51 1.190(5) . ?
C15 C12 1.381(4) . ?
F5 C12 1.347(3) . ?
C12 C11 1.398(4) . ?
F6 C18 1.350(3) . ?
F7 C19 1.340(4) . ?
C6 C7 1.397(3) . ?
C6 C5 1.402(3) . ?
F8 C20 1.340(4) . ?
C7 H8 0.9300 . ?
C7 C8 1.375(4) . ?
F9 C21 1.342(4) . ?
C8 H9 0.9300 . ?
C8 C9 1.390(4) . ?
F10 C22 1.346(3) . ?
C9 C10 1.382(3) . ?
C10 H11 0.9300 . ?
C10 C5 1.399(3) . ?
C5 C4 1.466(3) . ?
C2 H13 0.9300 . ?
C2 C3 1.375(3) . ?
C3 H14 0.9300 . ?
C3 C4 1.381(3) . ?
C4 C1 1.422(3) 3_666 ?
C1 C1 1.425(5) 3_666 ?
C17 C18 1.379(4) . ?
C17 C22 1.391(4) . ?
C18 C19 1.388(4) . ?
C19 C20 1.373(5) . ?
C20 C21 1.370(5) . ?
C21 C22 1.386(4) . ?
C23 C24 1.409(4) . ?
C23 C27 1.388(4) . ?
C24 C25 1.443(4) . ?
C24 C30 1.401(4) . ?
C25 C26 1.405(4) . ?
C25 C31 1.405(4) . ?
C26 C34 1.389(4) . ?
C27 H27 0.9300 . ?
C27 C28 1.388(4) . ?
C28 H28 0.9300 . ?
C28 C29 1.400(4) . ?
C29 C30 1.392(4) . ?
C29 C35 1.542(4) . ?
C30 H30 0.9300 . ?
C31 H31 0.9300 . ?
C31 C32 1.382(4) . ?
C32 C33 1.419(4) . ?
C32 C37 1.539(4) . ?
C33 H33 0.9300 . ?
C33 C34 1.383(4) . ?
C34 H34 0.9300 . ?
C35 C54 1.418(12) . ?
C35 C36 1.554(10) . ?
C35 C40 1.605(10) . ?
C35 C55 1.575(11) . ?
C35 C56 1.429(10) . ?
C35 C39 1.603(12) . ?
C37 C38 1.520(5) . ?
C37 C41 1.525(6) . ?
C37 C42 1.537(6) . ?
C38 H38A 0.9600 . ?
C38 H38B 0.9600 . ?
C38 H38C 0.9600 . ?
C54 H54A 0.9300 . ?
C54 H54B 0.9300 . ?
C36 H36A 0.9600 . ?
C36 H36B 0.9600 . ?
C36 H36C 0.9600 . ?
C40 H40A 0.9600 . ?
C40 H40B 0.9600 . ?
C40 H40C 0.9600 . ?
C55 H55A 0.9600 . ?
C55 H55B 0.9600 . ?
C55 H55C 0.9600 . ?
C56 H56A 0.9600 . ?
C56 H56B 0.9600 . ?
C56 H56C 0.9600 . ?
C39 H39A 0.9600 . ?
C39 H39B 0.9600 . ?
C39 H39C 0.9600 . ?
C41 H41A 0.9600 . ?
C41 H41B 0.9600 . ?
C41 H41C 0.9600 . ?
C42 H42A 0.9600 . ?
C42 H42B 0.9600 . ?
C42 H42C 0.9600 . ?
O2 C44 1.13(2) . ?
C53 H53A 0.9600 . ?
C53 H53B 0.9600 . ?
C53 H53C 0.9600 . ?
C53 C44 1.45(4) . ?
C45 H45A 0.9600 . ?
C45 H45B 0.9600 . ?
C45 H45C 0.9600 . ?
C45 H45D 0.9600 . ?
C45 H45E 0.9600 . ?
C45 H45F 0.9600 . ?
C45 C44 1.48(2) . ?
O1 C43 1.113(10) . ?
C46 H46A 0.9600 . ?
C46 H46B 0.9600 . ?
C46 H46C 0.9600 . ?
C46 C43 1.48(2) . ?
C43 C57 1.187(16) . ?
C47 H47A 0.9600 . ?
C47 H47B 0.9600 . ?
C47 H47C 0.9600 . ?
C47 C48 1.462(8) . ?
C48 C49 1.449(10) . ?
C49 H49A 0.9300 . ?
C49 H49B 0.9300 . ?
C50 H50A 0.9600 . ?
C50 H50B 0.9600 . ?
C50 H50C 0.9600 . ?
C50 C51 1.494(8) . ?
C51 C52 1.460(8) . ?
C52 H52A 0.9600 . ?
C52 H52B 0.9600 . ?
C52 H52C 0.9600 . ?

loop_
_geom_torsion_atom_site_label_1
_geom_torsion_atom_site_label_2
_geom_torsion_atom_site_label_3
_geom_torsion_atom_site_label_4
_geom_torsion
_geom_torsion_site_symmetry_1
_geom_torsion_site_symmetry_2
_geom_torsion_site_symmetry_3
_geom_torsion_site_symmetry_4
_geom_torsion_publ_flag
F1 C16 C13 F2 -0.8(4) . . . . ?
F1 C16 C13 C14 179.1(2) . . . . ?
F1 C16 C11 B1 -3.6(4) . . . . ?
F1 C16 C11 C12 -179.9(2) . . . . ?
N1 B1 C11 C16 -103.5(3) 3_666 . . . ?
N1 B1 C11 C12 72.4(3) 3_666 . . . ?
N1 B1 C6 C7 -162.3(2) 3_666 . . . ?
N1 B1 C6 C5 18.4(3) 3_666 . . . ?
N1 B1 C17 C18 -140.7(3) 3_666 . . . ?
N1 B1 C17 C22 48.4(3) 3_666 . . . ?
N1 C2 C3 C4 1.6(4) . . . . ?
C16 C13 C14 F3 -179.3(3) . . . . ?
C16 C13 C14 C15 0.8(4) . . . . ?
B1 N1 C2 C3 -168.0(2) 3_666 . . . ?
B1 N1 C1 C4 -13.4(3) 3_666 . . 3_666 ?
B1 N1 C1 C1 167.8(2) 3_666 . . 3_666 ?
B1 C6 C7 C8 -179.2(2) . . . . ?
B1 C6 C5 C10 -179.9(2) . . . . ?
B1 C6 C5 C4 0.3(3) . . . . ?
B1 C17 C18 F6 4.4(4) . . . . ?
B1 C17 C18 C19 -173.8(3) . . . . ?
B1 C17 C22 F10 -5.6(4) . . . . ?
B1 C17 C22 C21 173.8(3) . . . . ?
F2 C13 C14 F3 0.6(4) . . . . ?
F2 C13 C14 C15 -179.3(3) . . . . ?
N2 C9 C10 C5 -178.4(2) . . . . ?
N2 C23 C24 C25 0.7(3) . . . . ?
N2 C23 C24 C30 179.6(2) . . . . ?
N2 C23 C27 C28 -178.7(3) . . . . ?
N2 C26 C34 C33 -178.1(3) . . . . ?
C13 C16 C11 B1 176.6(2) . . . . ?
C13 C16 C11 C12 0.3(4) . . . . ?
C13 C14 C15 F4 179.9(3) . . . . ?
C13 C14 C15 C12 0.2(5) . . . . ?
F3 C14 C15 F4 0.0(5) . . . . ?
F3 C14 C15 C12 -179.7(3) . . . . ?
C14 C15 C12 F5 178.7(3) . . . . ?
C14 C15 C12 C11 -1.0(5) . . . . ?
F4 C15 C12 F5 -1.1(4) . . . . ?
F4 C15 C12 C11 179.2(3) . . . . ?
C15 C12 C11 C16 0.8(4) . . . . ?
C15 C12 C11 B1 -175.6(3) . . . . ?
F5 C12 C11 C16 -178.9(2) . . . . ?
F5 C12 C11 B1 4.7(4) . . . . ?
F6 C18 C19 F7 0.9(5) . . . . ?
F6 C18 C19 C20 -176.2(3) . . . . ?
C11 C16 C13 F2 179.0(2) . . . . ?
C11 C16 C13 C14 -1.1(4) . . . . ?
C11 B1 C6 C7 82.5(3) . . . . ?
C11 B1 C6 C5 -96.8(3) . . . . ?
C11 B1 C17 C18 -24.9(4) . . . . ?
C11 B1 C17 C22 164.3(2) . . . . ?
F7 C19 C20 F8 1.7(6) . . . . ?
F7 C19 C20 C21 -177.8(3) . . . . ?
C6 B1 C11 C16 14.2(3) . . . . ?
C6 B1 C11 C12 -169.9(2) . . . . ?
C6 B1 C17 C18 102.8(3) . . . . ?
C6 B1 C17 C22 -68.0(3) . . . . ?
C6 C7 C8 C9 -0.8(4) . . . . ?
C6 C5 C4 C3 166.2(2) . . . . ?
C6 C5 C4 C1 -16.4(3) . . . 3_666 ?
F8 C20 C21 F9 -0.6(5) . . . . ?
F8 C20 C21 C22 -179.4(3) . . . . ?
C7 C6 C5 C10 0.8(3) . . . . ?
C7 C6 C5 C4 -179.1(2) . . . . ?
C7 C8 C9 N2 179.3(2) . . . . ?
C7 C8 C9 C10 0.5(4) . . . . ?
F9 C21 C22 F10 -0.1(4) . . . . ?
F9 C21 C22 C17 -179.6(3) . . . . ?
C8 C9 C10 C5 0.4(4) . . . . ?
C9 N2 C23 C24 -167.8(2) . . . . ?
C9 N2 C23 C27 10.8(4) . . . . ?
C9 N2 C26 C25 167.7(2) . . . . ?
C9 N2 C26 C34 -15.1(4) . . . . ?
C9 C10 C5 C6 -1.1(3) . . . . ?
C9 C10 C5 C4 178.8(2) . . . . ?
C10 C5 C4 C3 -13.6(3) . . . . ?
C10 C5 C4 C1 163.7(2) . . . 3_666 ?
C5 C6 C7 C8 0.1(4) . . . . ?
C2 N1 C1 C4 173.2(2) . . . 3_666 ?
C2 N1 C1 C1 -5.5(4) . . . 3_666 ?
C2 C3 C4 C5 169.3(2) . . . . ?
C2 C3 C4 C1 -8.2(3) . . . 3_666 ?
C1 N1 C2 C3 5.6(4) . . . . ?
C17 B1 C11 C16 138.7(2) . . . . ?
C17 B1 C11 C12 -45.4(3) . . . . ?
C17 B1 C6 C7 -46.5(3) . . . . ?
C17 B1 C6 C5 134.1(2) . . . . ?
C17 C18 C19 F7 179.2(3) . . . . ?
C17 C18 C19 C20 2.1(6) . . . . ?
C18 C17 C22 F10 -177.5(2) . . . . ?
C18 C17 C22 C21 1.9(4) . . . . ?
C18 C19 C20 F8 178.8(3) . . . . ?
C18 C19 C20 C21 -0.7(6) . . . . ?
C19 C20 C21 F9 178.9(3) . . . . ?
C19 C20 C21 C22 0.1(5) . . . . ?
C20 C21 C22 F10 178.7(3) . . . . ?
C20 C21 C22 C17 -0.8(5) . . . . ?
C22 C17 C18 F6 175.6(2) . . . . ?
C22 C17 C18 C19 -2.6(4) . . . . ?
C23 N2 C9 C8 -74.5(3) . . . . ?
C23 N2 C9 C10 104.3(3) . . . . ?
C23 N2 C26 C25 1.6(3) . . . . ?
C23 N2 C26 C34 178.8(3) . . . . ?
C23 C24 C25 C26 0.3(3) . . . . ?
C23 C24 C25 C31 -179.9(3) . . . . ?
C23 C24 C30 C29 -1.3(4) . . . . ?
C23 C27 C28 C29 0.2(5) . . . . ?
C24 C23 C27 C28 -0.2(4) . . . . ?
C24 C25 C26 N2 -1.2(3) . . . . ?
C24 C25 C26 C34 -178.6(3) . . . . ?
C24 C25 C31 C32 178.9(3) . . . . ?
C25 C24 C30 C29 177.2(3) . . . . ?
C25 C26 C34 C33 -1.2(4) . . . . ?
C25 C31 C32 C33 0.7(4) . . . . ?
C25 C31 C32 C37 178.8(3) . . . . ?
C26 N2 C9 C8 121.5(3) . . . . ?
C26 N2 C9 C10 -59.7(3) . . . . ?
C26 N2 C23 C24 -1.4(3) . . . . ?
C26 N2 C23 C27 177.2(3) . . . . ?
C26 C25 C31 C32 -1.3(4) . . . . ?
C27 C23 C24 C25 -178.1(2) . . . . ?
C27 C23 C24 C30 0.8(4) . . . . ?
C27 C28 C29 C30 -0.8(5) . . . . ?
C27 C28 C29 C35 -179.9(3) . . . . ?
C28 C29 C30 C24 1.3(4) . . . . ?
C28 C29 C35 C54 -172.5(9) . . . . ?
C28 C29 C35 C36 62.5(6) . . . . ?
C28 C29 C35 C40 -49.3(6) . . . . ?
C28 C29 C35 C55 122.0(6) . . . . ?
C28 C29 C35 C56 0.5(9) . . . . ?
C28 C29 C35 C39 -130.5(7) . . . . ?
C30 C24 C25 C26 -178.3(3) . . . . ?
C30 C24 C25 C31 1.5(5) . . . . ?
C30 C29 C35 C54 8.3(10) . . . . ?
C30 C29 C35 C36 -116.6(6) . . . . ?
C30 C29 C35 C40 131.5(6) . . . . ?
C30 C29 C35 C55 -57.1(7) . . . . ?
C30 C29 C35 C56 -178.6(8) . . . . ?
C30 C29 C35 C39 50.4(7) . . . . ?
C31 C25 C26 N2 179.0(2) . . . . ?
C31 C25 C26 C34 1.5(4) . . . . ?
C31 C32 C33 C34 -0.4(5) . . . . ?
C31 C32 C37 C38 4.1(5) . . . . ?
C31 C32 C37 C41 124.4(4) . . . . ?
C31 C32 C37 C42 -114.6(4) . . . . ?
C32 C33 C34 C26 0.7(5) . . . . ?
C33 C32 C37 C38 -177.9(3) . . . . ?
C33 C32 C37 C41 -57.5(4) . . . . ?
C33 C32 C37 C42 63.4(4) . . . . ?
C35 C29 C30 C24 -179.5(3) . . . . ?
C37 C32 C33 C34 -178.6(3) . . . . ?
